data_7044310
loop_
_publ_author_name
'Yan, Chao'
'Wang, Kangcai'
'Liu, Tianlin'
'Yang, Hongwei'
'cheng, guangbing'
'Zhang, Qinghua'

_publ_section_title
;
 Exploiting the Energetic Potential of 1,2,4-Oxadiazole Derivatives:
 Combining the Benefits of 1,2,4-Oxadiazole Framework with Various
 Energetic Functionalities
;
_journal_name_full 'Dalton Trans.'
_journal_paper_doi 10.1039/C7DT03320F
_journal_year 2017
_chemical_formula_moiety 'C3 H N4 O5, H4 N'
_chemical_formula_sum 'C3 H5 N5 O5'
_chemical_formula_weight 191.12
_space_group_crystal_system triclinic
_space_group_IT_number 2
_space_group_name_Hall '-P 1'
_space_group_name_H-M_alt 'P -1'
_symmetry_space_group_name_Hall '-P 1'
_symmetry_space_group_name_H-M 'P -1'
_atom_sites_solution_hydrogens mixed
_atom_sites_solution_primary dual
_audit_creation_date 2017-03-21
_audit_creation_method
;
Olex2 1.2-beta
(compiled 2017.03.14 svn.r3398 for OlexSys, GUI svn.r5328)
;
_audit_update_record
;
2017-09-03 deposited with the CCDC.
2017-09-21 downloaded from the CCDC.
;
_cell_angle_alpha 84.593(3)
_cell_angle_beta 83.386(4)
_cell_angle_gamma 64.874(3)
_cell_formula_units_Z 2
_cell_length_a 7.0339(14)
_cell_length_b 7.2398(14)
_cell_length_c 7.9636(15)
_cell_measurement_reflns_used 1323
_cell_measurement_temperature 173
_cell_measurement_theta_max 26.43
_cell_measurement_theta_min 3.11
_cell_volume 364.26(12)
_computing_cell_refinement 'SAINT v7.68A (Bruker, 2009)'
_computing_data_reduction 'SAINT v7.68A (Bruker, 2009)'
_computing_molecular_graphics 'Olex2 (Dolomanov et al., 2009)'
_computing_publication_material 'Olex2 (Dolomanov et al., 2009)'
_computing_structure_refinement 'ShelXL (Sheldrick, 2015)'
_computing_structure_solution 'ShelXT (Sheldrick, 2015)'
_diffrn_ambient_temperature 173
_diffrn_measured_fraction_theta_full 0.980
_diffrn_measured_fraction_theta_max 0.966
_diffrn_measurement_device_type 'Bruker APEX-II CCD'
_diffrn_measurement_method '\f and \w scans'
_diffrn_radiation_monochromator graphite
_diffrn_radiation_type MoK\a
_diffrn_radiation_wavelength 0.71073
_diffrn_reflns_av_R_equivalents 0.0263
_diffrn_reflns_av_unetI/netI 0.0376
_diffrn_reflns_Laue_measured_fraction_full 0.980
_diffrn_reflns_Laue_measured_fraction_max 0.966
_diffrn_reflns_limit_h_max 9
_diffrn_reflns_limit_h_min -8
_diffrn_reflns_limit_k_max 9
_diffrn_reflns_limit_k_min -8
_diffrn_reflns_limit_l_max 10
_diffrn_reflns_limit_l_min -9
_diffrn_reflns_number 3072
_diffrn_reflns_point_group_measured_fraction_full 0.980
_diffrn_reflns_point_group_measured_fraction_max 0.966
_diffrn_reflns_theta_full 25.242
_diffrn_reflns_theta_max 27.051
_diffrn_reflns_theta_min 2.578
_diffrn_standards_number 0
_exptl_absorpt_coefficient_mu 0.164
_exptl_absorpt_correction_T_max 0.7455
_exptl_absorpt_correction_T_min 0.6600
_exptl_absorpt_correction_type multi-scan
_exptl_absorpt_process_details
'SADABS-2008/1 (Bruker,2008) was used for absorption correction. wR2(int) was 0.0600 before and 0.0411 after correction. The Ratio of minimum to maximum transmission is 0.8853. The \l/2 correction factor is 0.0015.'
_exptl_crystal_colour 'clear yellowish yellow'
_exptl_crystal_colour_lustre clear
_exptl_crystal_colour_modifier yellowish
_exptl_crystal_colour_primary yellow
_exptl_crystal_density_diffrn 1.743
_exptl_crystal_description block
_exptl_crystal_F_000 196
_exptl_crystal_size_max 0.24
_exptl_crystal_size_mid 0.22
_exptl_crystal_size_min 0.2
_refine_diff_density_max 0.351
_refine_diff_density_min -0.425
_refine_diff_density_rms 0.107
_refine_ls_extinction_method none
_refine_ls_goodness_of_fit_ref 1.056
_refine_ls_hydrogen_treatment mixed
_refine_ls_matrix_type full
_refine_ls_number_parameters 134
_refine_ls_number_reflns 1544
_refine_ls_number_restraints 0
_refine_ls_restrained_S_all 1.056
_refine_ls_R_factor_all 0.0585
_refine_ls_R_factor_gt 0.0516
_refine_ls_shift/su_max 0.000
_refine_ls_shift/su_mean 0.000
_refine_ls_structure_factor_coef Fsqd
_refine_ls_weighting_details 'w=1/[\s^2^(Fo^2^)+(0.0887P)^2^+0.2136P] where P=(Fo^2^+2Fc^2^)/3'
_refine_ls_weighting_scheme calc
_refine_ls_wR_factor_gt 0.1467
_refine_ls_wR_factor_ref 0.1530
_reflns_Friedel_coverage 0.000
_reflns_number_gt 1319
_reflns_number_total 1544
_reflns_threshold_expression 'I > 2\s(I)'
_cod_data_source_file c7dt03320f2.cif
_cod_data_source_block mo_yc-9_0m
_cod_database_code 7044310
_shelx_shelxl_version_number 2014/7
_shelx_space_group_comment
;
The symmetry employed for this shelxl refinement is uniquely defined
by the following loop, which should always be used as a source of
symmetry information in preference to the above space-group names.
They are only intended as comments.
;
_olex2_refinement_description
;
1. Fixed Uiso
 At 1.2 times of:
  All C(H) groups
2.a Aromatic/amide H refined with riding coordinates:
 C3(H3)
;
_olex2_submission_special_instructions 'No special instructions were received'

loop_
_space_group_symop_operation_xyz
'x, y, z'
'-x, -y, -z'

loop_
_atom_site_label
_atom_site_type_symbol
_atom_site_fract_x
_atom_site_fract_y
_atom_site_fract_z
_atom_site_U_iso_or_equiv
_atom_site_adp_type
_atom_site_occupancy
_atom_site_site_symmetry_order
_atom_site_calc_flag
_atom_site_refinement_flags_posn
O3 O 0.4269(2) 0.7707(2) 0.1206(2) 0.0308(4) Uani 1 1 d .
O4 O 0.1669(2) 0.7331(3) 0.2735(2) 0.0356(4) Uani 1 1 d .
O1 O 0.7821(2) 0.4506(2) 0.1097(2) 0.0315(4) Uani 1 1 d .
O2 O 0.7787(3) 0.1775(2) 0.2470(2) 0.0321(4) Uani 1 1 d .
N1 N 0.6857(3) 0.3628(3) 0.2003(2) 0.0208(4) Uani 1 1 d .
O5 O 0.2618(3) 0.1960(3) 0.5601(2) 0.0418(5) Uani 1 1 d .
N2 N 0.3553(3) 0.6626(3) 0.2126(2) 0.0215(4) Uani 1 1 d .
N5 N -0.1819(3) 0.8321(3) 0.0509(2) 0.0230(4) Uani 1 1 d .
N4 N 0.2805(4) 0.2372(4) 0.2847(3) 0.0430(6) Uani 1 1 d .
C1 C 0.4749(3) 0.4607(3) 0.2537(2) 0.0196(4) Uani 1 1 d .
C2 C 0.3741(3) 0.3409(3) 0.3539(2) 0.0216(4) Uani 1 1 d .
N3 N 0.3701(4) 0.3212(4) 0.5165(2) 0.0388(6) Uani 1 1 d .
C3 C 0.2168(5) 0.1558(5) 0.4159(3) 0.0424(7) Uani 1 1 d .
H3 H 0.1447 0.0750 0.4096 0.051 Uiso 1 1 calc R
H5A H -0.257(5) 0.753(5) 0.100(4) 0.034(7) Uiso 1 1 d .
H5B H -0.235(7) 0.945(7) -0.006(5) 0.068(12) Uiso 1 1 d .
H5C H -0.053(7) 0.772(7) -0.006(5) 0.076(13) Uiso 1 1 d .
H5D H -0.150(7) 0.880(7) 0.133(6) 0.073(12) Uiso 1 1 d .

loop_
_atom_site_aniso_label
_atom_site_aniso_U_11
_atom_site_aniso_U_22
_atom_site_aniso_U_33
_atom_site_aniso_U_23
_atom_site_aniso_U_13
_atom_site_aniso_U_12
O3 0.0294(8) 0.0225(8) 0.0371(9) 0.0090(6) -0.0077(7) -0.0085(7)
O4 0.0170(7) 0.0352(10) 0.0470(10) -0.0050(7) -0.0018(7) -0.0034(7)
O1 0.0253(8) 0.0245(8) 0.0415(9) -0.0024(7) 0.0104(7) -0.0104(7)
O2 0.0303(8) 0.0168(8) 0.0446(10) 0.0005(6) -0.0051(7) -0.0055(6)
N1 0.0217(8) 0.0172(8) 0.0226(8) -0.0040(6) -0.0014(6) -0.0066(7)
O5 0.0589(12) 0.0632(13) 0.0227(8) 0.0006(8) 0.0023(8) -0.0461(11)
N2 0.0192(8) 0.0214(9) 0.0225(8) -0.0028(6) -0.0057(6) -0.0058(7)
N5 0.0240(9) 0.0214(9) 0.0228(9) -0.0022(7) -0.0042(7) -0.0078(8)
N4 0.0672(15) 0.0674(16) 0.0230(10) 0.0018(9) -0.0089(9) -0.0552(14)
C1 0.0191(9) 0.0187(10) 0.0207(9) -0.0008(7) -0.0039(7) -0.0072(8)
C2 0.0222(9) 0.0256(10) 0.0195(9) -0.0020(7) -0.0030(7) -0.0119(8)
N3 0.0609(14) 0.0555(14) 0.0211(10) -0.0005(9) -0.0029(9) -0.0449(12)
C3 0.0557(16) 0.0617(18) 0.0325(13) -0.0016(11) -0.0021(11) -0.0468(15)

loop_
_atom_type_symbol
_atom_type_description
_atom_type_scat_dispersion_real
_atom_type_scat_dispersion_imag
_atom_type_scat_source
C C 0.0033 0.0016 'International Tables Vol C Tables 4.2.6.8 and 6.1.1.4'
H H 0.0000 0.0000 'International Tables Vol C Tables 4.2.6.8 and 6.1.1.4'
N N 0.0061 0.0033 'International Tables Vol C Tables 4.2.6.8 and 6.1.1.4'
O O 0.0106 0.0060 'International Tables Vol C Tables 4.2.6.8 and 6.1.1.4'

loop_
_geom_angle_atom_site_label_1
_geom_angle_atom_site_label_2
_geom_angle_atom_site_label_3
_geom_angle
O1 N1 O2 120.68(17)
O1 N1 C1 122.58(17)
O2 N1 C1 116.74(17)
C3 O5 N3 105.61(16)
O3 N2 O4 121.43(18)
O3 N2 C1 122.66(17)
O4 N2 C1 115.92(17)
H5A N5 H5B 126(3)
H5A N5 H5C 121(3)
H5A N5 H5D 107(3)
H5B N5 H5C 101(4)
H5B N5 H5D 96(4)
H5C N5 H5D 100(4)
C3 N4 C2 102.34(19)
N1 C1 C2 118.25(17)
N2 C1 N1 122.72(17)
N2 C1 C2 119.00(17)
N4 C2 C1 123.76(18)
N3 C2 N4 114.06(19)
N3 C2 C1 122.16(18)
C2 N3 O5 103.62(17)
O5 C3 H3 122.8
N4 C3 O5 114.4(2)
N4 C3 H3 122.8

loop_
_geom_bond_atom_site_label_1
_geom_bond_atom_site_label_2
_geom_bond_distance
O3 N2 1.243(2)
O4 N2 1.255(2)
O1 N1 1.245(2)
O2 N1 1.258(2)
N1 C1 1.379(3)
O5 N3 1.410(2)
O5 C3 1.316(3)
N2 C1 1.371(3)
N5 H5A 0.96(3)
N5 H5B 0.85(4)
N5 H5C 0.91(5)
N5 H5D 0.86(5)
N4 C2 1.372(3)
N4 C3 1.281(3)
C1 C2 1.468(3)
C2 N3 1.287(3)
C3 H3 0.9300
